data_1542598
loop_
_publ_author_name
'Jiang, Pingping'
'Xu, Yongbao'
'Sun, Fuxing'
'Liu, Xufei'
'Li, Feng'
'Yu, Renfu'
'Li, Yang'
'Wang, Qifeng'

_publ_section_title
;
 Pd(II)-Catalyzed ortho-C-H Olefination/Dearomatization of N-Aryl Ureas:
 An Approach to Imine Derivatives.
;
_journal_issue 6
_journal_name_full 'Organic letters'
_journal_page_first 1426
_journal_page_last 1429
_journal_paper_doi 10.1021/acs.orglett.6b00363
_journal_volume 18
_journal_year 2016
_chemical_formula_sum 'C41 H32 N2 O'
_chemical_formula_weight 568.68
_space_group_IT_number 14
_symmetry_cell_setting monoclinic
_symmetry_Int_Tables_number 14
_symmetry_space_group_name_Hall '-P 2ybc'
_symmetry_space_group_name_H-M 'P 1 21/c 1'
_atom_sites_solution_hydrogens geom
_atom_sites_solution_primary direct
_atom_sites_solution_secondary direct
_audit_conform_dict_location ftp://ftp.iucr.org/pub/cif_core.dic
_audit_conform_dict_name cif_core.dic
_audit_conform_dict_version 2.4.3
_audit_creation_date 2015-09-09T10:53:37-00:00
_audit_creation_method 'WinGX routine CIF_UPDATE'
_cell_angle_alpha 90
_cell_angle_beta 107.904(6)
_cell_angle_gamma 90
_cell_formula_units_Z 4
_cell_length_a 17.751(4)
_cell_length_b 6.9635(16)
_cell_length_c 26.097(5)
_cell_measurement_reflns_used 1583
_cell_measurement_temperature 293(2)
_cell_measurement_theta_max 20.92
_cell_measurement_theta_min 2.32
_cell_measurement_wavelength 0.71073
_cell_volume 3069.6(12)
_computing_cell_refinement 'SAINT V8.32B integration software'
_computing_data_collection 'Bruker APEX2 software'
_computing_data_reduction 'SORTAV (Blessing, 1995)'
_computing_molecular_graphics 'ORTEP-3 for Windows (Farrugia, 2012)'
_computing_publication_material 'WinGX publication routines (Farrugia, 2012)'
_computing_structure_refinement 'SHELXL-2014/7 (Sheldrick, 2014)'
_computing_structure_solution 'SHELXS-2013/1 (Sheldrick, 2008)'
_diffrn_ambient_temperature 293(2)
_diffrn_detector 'APEX-II CCD'
_diffrn_measured_fraction_theta_full 0.987
_diffrn_measured_fraction_theta_max 0.983
_diffrn_measurement_device '\k-geometry diffractometer'
_diffrn_measurement_device_type 'CCD area detector'
_diffrn_measurement_method '\f or \w oscillation scans'
_diffrn_orient_matrix_UB_11 0.010699
_diffrn_orient_matrix_UB_12 -0.139348
_diffrn_orient_matrix_UB_13 -0.003968
_diffrn_orient_matrix_UB_21 0.011738
_diffrn_orient_matrix_UB_22 -0.018161
_diffrn_orient_matrix_UB_23 0.039704
_diffrn_orient_matrix_UB_31 -0.057031
_diffrn_orient_matrix_UB_32 -0.029583
_diffrn_orient_matrix_UB_33 -0.005424
_diffrn_radiation_monochromator graphite
_diffrn_radiation_probe x-ray
_diffrn_radiation_type MoK\a
_diffrn_radiation_wavelength 0.71073
_diffrn_reflns_av_R_equivalents 0.0526
_diffrn_reflns_av_unetI/netI 0.0802
_diffrn_reflns_Laue_measured_fraction_full 0.987
_diffrn_reflns_Laue_measured_fraction_max 0.983
_diffrn_reflns_limit_h_max 20
_diffrn_reflns_limit_h_min -21
_diffrn_reflns_limit_k_max 8
_diffrn_reflns_limit_k_min -8
_diffrn_reflns_limit_l_max 31
_diffrn_reflns_limit_l_min 0
_diffrn_reflns_number 10455
_diffrn_reflns_point_group_measured_fraction_full 0.987
_diffrn_reflns_point_group_measured_fraction_max 0.983
_diffrn_reflns_reduction_process
;
        Scaled and merged with Sortav
        R.H. Blessing, (1987) Cryst. Rev. 1, 3-58
        R.H. Blessing, (1989) J. Appl. Cryst. 22, 396-397
;
_diffrn_reflns_theta_full 25.242
_diffrn_reflns_theta_max 25.283
_diffrn_reflns_theta_min 1.205
_diffrn_source 'sealed x-ray tube'
_diffrn_standards_number 0
_exptl_absorpt_coefficient_mu 0.073
_exptl_absorpt_correction_type none
_exptl_crystal_colour colorless
_exptl_crystal_density_diffrn 1.231
_exptl_crystal_density_method 'not measured'
_exptl_crystal_description needle
_exptl_crystal_F_000 1200
_exptl_crystal_size_max 0.4
_exptl_crystal_size_mid 0.2
_exptl_crystal_size_min 0.1
_refine_diff_density_max 0.186
_refine_diff_density_min -0.212
_refine_diff_density_rms 0.038
_refine_ls_extinction_method none
_refine_ls_goodness_of_fit_ref 0.891
_refine_ls_hydrogen_treatment constr
_refine_ls_matrix_type full
_refine_ls_number_constraints 0
_refine_ls_number_parameters 399
_refine_ls_number_reflns 5491
_refine_ls_number_restraints 0
_refine_ls_restrained_S_all 0.891
_refine_ls_R_factor_all 0.1028
_refine_ls_R_factor_gt 0.0491
_refine_ls_shift/su_max 0.003
_refine_ls_shift/su_mean 0
_refine_ls_structure_factor_coef Fsqd
_refine_ls_weighting_details 'w=1/[\s^2^(Fo^2^)+(0.0498P)^2^] where P=(Fo^2^+2Fc^2^)/3'
_refine_ls_weighting_scheme calc
_refine_ls_wR_factor_gt 0.1029
_refine_ls_wR_factor_ref 0.1262
_reflns_Friedel_coverage 0
_reflns_number_gt 2984
_reflns_number_total 5491
_reflns_threshold_expression 'I > 2\s(I)'
_cod_data_source_file ol6b00363_si_002.cif
_cod_data_source_block shelx
_cod_depositor_comments 'Adding full bibliography for 1542598--1542600.cif.'
_cod_original_sg_symbol_H-M 'P 21/c'
_cod_database_code 1542598

loop_
_symmetry_equiv_pos_as_xyz
'x, y, z'
'-x, y+1/2, -z+1/2'
'-x, -y, -z'
'x, -y-1/2, z-1/2'

loop_
_atom_site_label
_atom_site_type_symbol
_atom_site_fract_x
_atom_site_fract_y
_atom_site_fract_z
_atom_site_U_iso_or_equiv
_atom_site_adp_type
_atom_site_occupancy
_atom_site_site_symmetry_order
_atom_site_calc_flag
_atom_site_refinement_flags_posn
_atom_site_refinement_flags_adp
O1 O 0.13247(12) 0.6119(3) 0.24946(7) 0.0618(5) Uani 1 1 d . .
N1 N 0.11467(11) 0.4011(3) 0.18003(7) 0.0417(5) Uani 1 1 d . .
H1 H 0.1033 0.2849 0.1693 0.05 Uiso 1 1 calc R U
N2 N 0.10141(13) 0.3027(3) 0.26104(8) 0.0522(6) Uani 1 1 d . .
C1 C 0.13015(13) 0.5359(3) 0.14395(8) 0.0364(6) Uani 1 1 d . .
C2 C 0.19176(13) 0.4987(3) 0.11936(8) 0.0333(5) Uani 1 1 d . .
C3 C 0.18942(13) 0.6064(3) 0.07265(8) 0.0331(5) Uani 1 1 d . .
C4 C 0.14447(13) 0.7863(3) 0.06207(8) 0.0338(5) Uani 1 1 d . .
C5 C 0.09237(13) 0.8274(3) 0.09213(9) 0.0389(6) Uani 1 1 d . .
C6 C 0.08340(13) 0.6907(4) 0.13005(9) 0.0428(6) Uani 1 1 d . .
H6 H 0.0436 0.7091 0.1459 0.051 Uiso 1 1 calc R U
C7 C 0.15445(13) 0.9315(3) 0.02727(9) 0.0407(6) Uani 1 1 d . .
H7 H 0.189 0.9106 0.0073 0.049 Uiso 1 1 calc R U
C8 C 0.11464(14) 1.1035(4) 0.02184(10) 0.0462(6) Uani 1 1 d . .
H8 H 0.1233 1.1974 -0.0011 0.055 Uiso 1 1 calc R U
C9 C 0.06164(15) 1.1377(4) 0.05031(10) 0.0491(7) Uani 1 1 d . .
H9 H 0.0339 1.253 0.0459 0.059 Uiso 1 1 calc R U
C10 C 0.05048(14) 1.0020(4) 0.08454(9) 0.0460(7) Uani 1 1 d . .
H10 H 0.0145 1.0248 0.1033 0.055 Uiso 1 1 calc R U
C11 C 0.25196(13) 0.3576(3) 0.13886(8) 0.0340(5) Uani 1 1 d . .
C12 C 0.30185(13) 0.3100(3) 0.10897(9) 0.0351(6) Uani 1 1 d . .
C13 C 0.28933(13) 0.3903(3) 0.05737(9) 0.0349(6) Uani 1 1 d . .
C14 C 0.23342(13) 0.5366(3) 0.03888(8) 0.0342(5) Uani 1 1 d . .
C15 C 0.26825(13) 0.2691(4) 0.19343(9) 0.0395(6) Uani 1 1 d . .
C16 C 0.29719(14) 0.3831(4) 0.23876(9) 0.0503(7) Uani 1 1 d . .
H16 H 0.305 0.5136 0.2347 0.06 Uiso 1 1 calc R U
C17 C 0.31452(17) 0.3065(6) 0.28961(11) 0.0716(10) Uani 1 1 d . .
H17 H 0.3342 0.3852 0.3195 0.086 Uiso 1 1 calc R U
C18 C 0.30306(19) 0.1159(6) 0.29645(13) 0.0825(11) Uani 1 1 d . .
H18 H 0.3147 0.0648 0.3309 0.099 Uiso 1 1 calc R U
C19 C 0.27407(18) -0.0010(5) 0.25198(13) 0.0744(10) Uani 1 1 d . .
H19 H 0.2661 -0.1311 0.2565 0.089 Uiso 1 1 calc R U
C20 C 0.25694(15) 0.0757(4) 0.20075(11) 0.0545(7) Uani 1 1 d . .
H20 H 0.2376 -0.0037 0.1709 0.065 Uiso 1 1 calc R U
C21 C 0.36597(14) 0.1643(4) 0.13091(9) 0.0408(6) Uani 1 1 d . .
C22 C 0.43254(15) 0.2105(4) 0.17301(10) 0.0576(8) Uani 1 1 d . .
H22 H 0.4391 0.3343 0.187 0.069 Uiso 1 1 calc R U
C23 C 0.48983(17) 0.0712(6) 0.19443(12) 0.0778(10) Uani 1 1 d . .
H23 H 0.5349 0.1032 0.2225 0.093 Uiso 1 1 calc R U
C24 C 0.48081(19) -0.1107(5) 0.17488(14) 0.0812(10) Uani 1 1 d . .
H24 H 0.5192 -0.2028 0.1898 0.097 Uiso 1 1 calc R U
C25 C 0.41549(18) -0.1582(5) 0.13337(13) 0.0727(9) Uani 1 1 d . .
H25 H 0.4091 -0.2829 0.1199 0.087 Uiso 1 1 calc R U
C26 C 0.35874(15) -0.0208(4) 0.11133(10) 0.0526(7) Uani 1 1 d . .
H26 H 0.3147 -0.0538 0.0826 0.063 Uiso 1 1 calc R U
C27 C 0.33707(15) 0.3168(3) 0.02314(9) 0.0422(6) Uani 1 1 d . .
C28 C 0.41833(16) 0.3431(4) 0.03914(12) 0.0596(8) Uani 1 1 d . .
H28 H 0.4434 0.4061 0.0713 0.071 Uiso 1 1 calc R U
C29 C 0.4624(2) 0.2750(5) 0.00707(16) 0.0837(11) Uani 1 1 d . .
H29 H 0.517 0.291 0.0182 0.1 Uiso 1 1 calc R U
C30 C 0.4258(3) 0.1847(5) -0.04068(16) 0.0922(13) Uani 1 1 d . .
H30 H 0.4553 0.1419 -0.0623 0.111 Uiso 1 1 calc R U
C31 C 0.3457(2) 0.1578(4) -0.05630(12) 0.0770(10) Uani 1 1 d . .
H31 H 0.3209 0.095 -0.0885 0.092 Uiso 1 1 calc R U
C32 C 0.30165(17) 0.2226(4) -0.02488(10) 0.0550(7) Uani 1 1 d . .
H32 H 0.2472 0.203 -0.036 0.066 Uiso 1 1 calc R U
C33 C 0.21313(15) 0.5993(3) -0.01854(9) 0.0413(6) Uani 1 1 d . .
C34 C 0.13562(17) 0.5760(4) -0.05202(10) 0.0502(7) Uani 1 1 d . .
H34 H 0.0974 0.5286 -0.0377 0.06 Uiso 1 1 calc R U
C35 C 0.1146(2) 0.6216(4) -0.10588(11) 0.0730(10) Uani 1 1 d . .
H35 H 0.0624 0.6073 -0.1275 0.088 Uiso 1 1 calc R U
C36 C 0.1708(3) 0.6882(5) -0.12748(12) 0.0866(12) Uani 1 1 d . .
H36 H 0.1569 0.7169 -0.164 0.104 Uiso 1 1 calc R U
C37 C 0.2476(3) 0.7128(4) -0.09543(13) 0.0772(10) Uani 1 1 d . .
H37 H 0.2855 0.7581 -0.1104 0.093 Uiso 1 1 calc R U
C38 C 0.26904(18) 0.6702(4) -0.04069(10) 0.0564(7) Uani 1 1 d . .
H38 H 0.3209 0.6894 -0.019 0.068 Uiso 1 1 calc R U
C39 C 0.11710(14) 0.4489(4) 0.23179(10) 0.0433(6) Uani 1 1 d . .
C40 C 0.07056(17) 0.1182(4) 0.23961(11) 0.0695(9) Uani 1 1 d . .
H40A H 0.0415 0.0633 0.2615 0.104 Uiso 1 1 calc R U
H40B H 0.1136 0.0347 0.2395 0.104 Uiso 1 1 calc R U
H40C H 0.0361 0.1337 0.2035 0.104 Uiso 1 1 calc R U
C41 C 0.11674(19) 0.3300(4) 0.31859(10) 0.0748(9) Uani 1 1 d . .
H41A H 0.1547 0.2367 0.3379 0.112 Uiso 1 1 calc R U
H41B H 0.0684 0.3145 0.3273 0.112 Uiso 1 1 calc R U
H41C H 0.1373 0.4568 0.3285 0.112 Uiso 1 1 calc R U

loop_
_atom_site_aniso_label
_atom_site_aniso_U_11
_atom_site_aniso_U_22
_atom_site_aniso_U_33
_atom_site_aniso_U_23
_atom_site_aniso_U_13
_atom_site_aniso_U_12
O1 0.0993(15) 0.0459(12) 0.0485(11) -0.0075(9) 0.0351(11) -0.0068(11)
N1 0.0514(12) 0.0400(13) 0.0386(12) -0.0046(9) 0.0213(10) -0.0079(10)
N2 0.0697(15) 0.0487(15) 0.0467(13) 0.0024(11) 0.0308(12) -0.0082(12)
C1 0.0382(13) 0.0400(15) 0.0322(13) -0.0033(11) 0.0123(11) -0.0013(12)
C2 0.0345(12) 0.0363(14) 0.0291(12) -0.0055(10) 0.0096(10) -0.0017(11)
C3 0.0329(12) 0.0339(14) 0.0309(13) -0.0034(10) 0.0076(11) -0.0004(10)
C4 0.0352(13) 0.0322(14) 0.0311(13) -0.0041(10) 0.0059(11) 0.0012(11)
C5 0.0399(14) 0.0398(15) 0.0345(13) -0.0039(11) 0.0080(11) 0.0031(12)
C6 0.0413(14) 0.0506(17) 0.0407(14) -0.0047(13) 0.0188(12) 0.0046(13)
C7 0.0405(14) 0.0369(16) 0.0433(15) -0.0015(12) 0.0109(12) 0.0018(11)
C8 0.0493(15) 0.0311(15) 0.0533(16) 0.0034(12) 0.0087(13) -0.0010(12)
C9 0.0467(15) 0.0358(16) 0.0588(17) -0.0076(13) 0.0075(14) 0.0069(12)
C10 0.0448(15) 0.0456(18) 0.0463(15) -0.0088(13) 0.0120(13) 0.0095(13)
C11 0.0371(13) 0.0350(14) 0.0288(12) -0.0030(10) 0.0086(11) -0.0018(11)
C12 0.0333(13) 0.0356(14) 0.0347(13) -0.0020(11) 0.0078(11) 0.0038(11)
C13 0.0365(13) 0.0355(14) 0.0344(13) -0.0028(10) 0.0134(11) -0.0001(11)
C14 0.0385(13) 0.0336(14) 0.0318(13) -0.0013(10) 0.0126(11) -0.0013(11)
C15 0.0371(13) 0.0473(16) 0.0344(13) 0.0039(12) 0.0114(11) 0.0040(12)
C16 0.0491(16) 0.066(2) 0.0345(15) 0.0007(13) 0.0110(13) -0.0034(14)
C17 0.061(2) 0.118(3) 0.0345(17) 0.0037(18) 0.0115(15) -0.004(2)
C18 0.075(2) 0.124(3) 0.049(2) 0.035(2) 0.0201(19) 0.016(2)
C19 0.083(2) 0.068(2) 0.078(2) 0.0387(19) 0.034(2) 0.0150(18)
C20 0.0607(18) 0.0518(19) 0.0531(17) 0.0094(14) 0.0205(15) 0.0054(14)
C21 0.0387(14) 0.0472(17) 0.0361(14) 0.0036(12) 0.0110(12) 0.0057(12)
C22 0.0491(17) 0.063(2) 0.0536(17) -0.0032(15) 0.0053(15) 0.0078(15)
C23 0.0519(19) 0.099(3) 0.065(2) 0.005(2) -0.0074(16) 0.0214(19)
C24 0.063(2) 0.084(3) 0.087(3) 0.017(2) 0.009(2) 0.036(2)
C25 0.068(2) 0.061(2) 0.084(2) 0.0034(18) 0.0158(19) 0.0207(18)
C26 0.0474(16) 0.0504(19) 0.0558(17) -0.0024(14) 0.0097(14) 0.0076(14)
C27 0.0533(16) 0.0378(15) 0.0419(15) 0.0072(12) 0.0243(13) 0.0074(12)
C28 0.0573(18) 0.056(2) 0.074(2) 0.0051(15) 0.0325(16) 0.0077(15)
C29 0.075(2) 0.079(3) 0.121(3) 0.021(2) 0.065(2) 0.0204(19)
C30 0.134(4) 0.070(3) 0.113(3) 0.007(2) 0.097(3) 0.021(2)
C31 0.125(3) 0.059(2) 0.068(2) -0.0055(16) 0.061(2) 0.002(2)
C32 0.079(2) 0.0487(18) 0.0479(17) 0.0014(13) 0.0354(16) 0.0020(15)
C33 0.0606(17) 0.0297(14) 0.0359(14) 0.0025(11) 0.0181(13) 0.0070(12)
C34 0.0694(19) 0.0372(16) 0.0378(15) -0.0011(12) 0.0074(14) 0.0087(13)
C35 0.118(3) 0.0463(19) 0.0397(18) 0.0021(14) 0.0015(19) 0.0161(18)
C36 0.176(4) 0.045(2) 0.0373(18) 0.0040(15) 0.031(2) 0.010(2)
C37 0.144(3) 0.046(2) 0.063(2) 0.0047(16) 0.064(2) 0.005(2)
C38 0.086(2) 0.0433(17) 0.0528(17) 0.0049(13) 0.0403(16) 0.0049(15)
C39 0.0442(15) 0.0469(17) 0.0426(15) -0.0001(13) 0.0190(12) 0.0012(13)
C40 0.080(2) 0.062(2) 0.071(2) 0.0046(16) 0.0310(17) -0.0237(17)
C41 0.109(3) 0.074(2) 0.0535(18) 0.0099(16) 0.0430(19) -0.0004(19)

loop_
_atom_type_symbol
_atom_type_description
_atom_type_scat_dispersion_real
_atom_type_scat_dispersion_imag
_atom_type_scat_source
C C 0.0033 0.0016 'International Tables Vol C Tables 4.2.6.8 and 6.1.1.4'
N N 0.0061 0.0033 'International Tables Vol C Tables 4.2.6.8 and 6.1.1.4'
O O 0.0106 0.006 'International Tables Vol C Tables 4.2.6.8 and 6.1.1.4'
H H 0 0 'International Tables Vol C Tables 4.2.6.8 and 6.1.1.4'

loop_
_geom_angle_atom_site_label_1
_geom_angle_atom_site_label_2
_geom_angle_atom_site_label_3
_geom_angle
C39 N1 C1 122.5(2)
C39 N1 H1 118.7
C1 N1 H1 118.7
C39 N2 C40 124.9(2)
C39 N2 C41 118.6(2)
C40 N2 C41 116.5(2)
C6 C1 N1 118.9(2)
C6 C1 C2 120.8(2)
N1 C1 C2 120.2(2)
C3 C2 C11 119.40(19)
C3 C2 C1 117.3(2)
C11 C2 C1 123.3(2)
C2 C3 C14 118.1(2)
C2 C3 C4 118.92(19)
C14 C3 C4 122.9(2)
C7 C4 C5 116.5(2)
C7 C4 C3 124.5(2)
C5 C4 C3 118.6(2)
C10 C5 C6 120.7(2)
C10 C5 C4 120.3(2)
C6 C5 C4 119.0(2)
C1 C6 C5 122.4(2)
C1 C6 H6 118.8
C5 C6 H6 118.8
C8 C7 C4 122.0(2)
C8 C7 H7 119
C4 C7 H7 119
C7 C8 C9 120.4(2)
C7 C8 H8 119.8
C9 C8 H8 119.8
C10 C9 C8 119.6(2)
C10 C9 H9 120.2
C8 C9 H9 120.2
C9 C10 C5 121.1(2)
C9 C10 H10 119.4
C5 C10 H10 119.4
C12 C11 C2 120.1(2)
C12 C11 C15 117.8(2)
C2 C11 C15 121.87(19)
C11 C12 C13 120.1(2)
C11 C12 C21 119.1(2)
C13 C12 C21 120.69(19)
C14 C13 C12 120.3(2)
C14 C13 C27 120.9(2)
C12 C13 C27 118.8(2)
C13 C14 C3 119.9(2)
C13 C14 C33 119.00(19)
C3 C14 C33 120.6(2)
C20 C15 C16 118.1(2)
C20 C15 C11 122.6(2)
C16 C15 C11 119.3(2)
C17 C16 C15 121.0(3)
C17 C16 H16 119.5
C15 C16 H16 119.5
C18 C17 C16 120.4(3)
C18 C17 H17 119.8
C16 C17 H17 119.8
C17 C18 C19 119.7(3)
C17 C18 H18 120.1
C19 C18 H18 120.1
C20 C19 C18 119.9(3)
C20 C19 H19 120
C18 C19 H19 120
C19 C20 C15 120.7(3)
C19 C20 H20 119.6
C15 C20 H20 119.6
C26 C21 C22 118.2(2)
C26 C21 C12 121.2(2)
C22 C21 C12 120.6(2)
C21 C22 C23 119.9(3)
C21 C22 H22 120.1
C23 C22 H22 120.1
C24 C23 C22 120.8(3)
C24 C23 H23 119.6
C22 C23 H23 119.6
C23 C24 C25 120.0(3)
C23 C24 H24 120
C25 C24 H24 120
C24 C25 C26 119.8(3)
C24 C25 H25 120.1
C26 C25 H25 120.1
C25 C26 C21 121.4(3)
C25 C26 H26 119.3
C21 C26 H26 119.3
C32 C27 C28 118.5(2)
C32 C27 C13 121.3(2)
C28 C27 C13 120.2(2)
C27 C28 C29 119.9(3)
C27 C28 H28 120
C29 C28 H28 120
C30 C29 C28 120.5(3)
C30 C29 H29 119.8
C28 C29 H29 119.8
C31 C30 C29 119.5(3)
C31 C30 H30 120.2
C29 C30 H30 120.2
C30 C31 C32 120.6(3)
C30 C31 H31 119.7
C32 C31 H31 119.7
C31 C32 C27 120.9(3)
C31 C32 H32 119.6
C27 C32 H32 119.6
C38 C33 C34 118.4(2)
C38 C33 C14 122.7(2)
C34 C33 C14 118.8(2)
C35 C34 C33 121.3(3)
C35 C34 H34 119.4
C33 C34 H34 119.4
C36 C35 C34 119.7(3)
C36 C35 H35 120.2
C34 C35 H35 120.2
C35 C36 C37 120.3(3)
C35 C36 H36 119.9
C37 C36 H36 119.9
C36 C37 C38 120.3(3)
C36 C37 H37 119.8
C38 C37 H37 119.8
C33 C38 C37 120.0(3)
C33 C38 H38 120
C37 C38 H38 120
O1 C39 N2 123.1(2)
O1 C39 N1 122.0(2)
N2 C39 N1 114.9(2)
N2 C40 H40A 109.5
N2 C40 H40B 109.5
H40A C40 H40B 109.5
N2 C40 H40C 109.5
H40A C40 H40C 109.5
H40B C40 H40C 109.5
N2 C41 H41A 109.5
N2 C41 H41B 109.5
H41A C41 H41B 109.5
N2 C41 H41C 109.5
H41A C41 H41C 109.5
H41B C41 H41C 109.5

loop_
_geom_bond_atom_site_label_1
_geom_bond_atom_site_label_2
_geom_bond_distance
O1 C39 1.224(3)
N1 C39 1.379(3)
N1 C1 1.415(3)
N1 H1 0.86
N2 C39 1.352(3)
N2 C40 1.440(3)
N2 C41 1.454(3)
C1 C6 1.341(3)
C1 C2 1.451(3)
C2 C3 1.421(3)
C2 C11 1.426(3)
C3 C14 1.430(3)
C3 C4 1.465(3)
C4 C7 1.406(3)
C4 C5 1.414(3)
C5 C10 1.408(3)
C5 C6 1.416(3)
C6 H6 0.93
C7 C8 1.376(3)
C7 H7 0.93
C8 C9 1.387(3)
C8 H8 0.93
C9 C10 1.356(3)
C9 H9 0.93
C10 H10 0.93
C11 C12 1.388(3)
C11 C15 1.496(3)
C12 C13 1.411(3)
C12 C21 1.501(3)
C13 C14 1.400(3)
C13 C27 1.498(3)
C14 C33 1.495(3)
C15 C20 1.384(3)
C15 C16 1.386(3)
C16 C17 1.375(4)
C16 H16 0.93
C17 C18 1.362(4)
C17 H17 0.93
C18 C19 1.381(4)
C18 H18 0.93
C19 C20 1.384(4)
C19 H19 0.93
C20 H20 0.93
C21 C26 1.378(3)
C21 C22 1.381(3)
C22 C23 1.392(4)
C22 H22 0.93
C23 C24 1.356(4)
C23 H23 0.93
C24 C25 1.362(4)
C24 H24 0.93
C25 C26 1.380(4)
C25 H25 0.93
C26 H26 0.93
C27 C32 1.382(3)
C27 C28 1.385(3)
C28 C29 1.392(4)
C28 H28 0.93
C29 C30 1.368(5)
C29 H29 0.93
C30 C31 1.366(5)
C30 H30 0.93
C31 C32 1.373(4)
C31 H31 0.93
C32 H32 0.93
C33 C38 1.384(3)
C33 C34 1.394(3)
C34 C35 1.376(3)
C34 H34 0.93
C35 C36 1.370(5)
C35 H35 0.93
C36 C37 1.373(5)
C36 H36 0.93
C37 C38 1.393(4)
C37 H37 0.93
C38 H38 0.93
C40 H40A 0.96
C40 H40B 0.96
C40 H40C 0.96
C41 H41A 0.96
C41 H41B 0.96
C41 H41C 0.96

loop_
_geom_torsion_atom_site_label_1
_geom_torsion_atom_site_label_2
_geom_torsion_atom_site_label_3
_geom_torsion_atom_site_label_4
_geom_torsion
C39 N1 C1 C6 -61.0(3)
C39 N1 C1 C2 123.8(2)
C6 C1 C2 C3 -13.3(3)
N1 C1 C2 C3 161.87(19)
C6 C1 C2 C11 168.5(2)
N1 C1 C2 C11 -16.3(3)
C11 C2 C3 C14 16.3(3)
C1 C2 C3 C14 -162.0(2)
C11 C2 C3 C4 -161.8(2)
C1 C2 C3 C4 20.0(3)
C2 C3 C4 C7 161.4(2)
C14 C3 C4 C7 -16.6(3)
C2 C3 C4 C5 -12.6(3)
C14 C3 C4 C5 169.5(2)
C7 C4 C5 C10 3.2(3)
C3 C4 C5 C10 177.6(2)
C7 C4 C5 C6 -176.5(2)
C3 C4 C5 C6 -2.1(3)
N1 C1 C6 C5 -176.7(2)
C2 C1 C6 C5 -1.5(4)
C10 C5 C6 C1 -170.3(2)
C4 C5 C6 C1 9.3(4)
C5 C4 C7 C8 -1.2(3)
C3 C4 C7 C8 -175.2(2)
C4 C7 C8 C9 -1.1(4)
C7 C8 C9 C10 1.4(4)
C8 C9 C10 C5 0.6(4)
C6 C5 C10 C9 176.7(2)
C4 C5 C10 C9 -3.0(4)
C3 C2 C11 C12 -7.6(3)
C1 C2 C11 C12 170.5(2)
C3 C2 C11 C15 167.0(2)
C1 C2 C11 C15 -14.8(3)
C2 C11 C12 C13 -4.8(3)
C15 C11 C12 C13 -179.7(2)
C2 C11 C12 C21 178.6(2)
C15 C11 C12 C21 3.8(3)
C11 C12 C13 C14 8.3(3)
C21 C12 C13 C14 -175.1(2)
C11 C12 C13 C27 -171.9(2)
C21 C12 C13 C27 4.6(3)
C12 C13 C14 C3 0.7(3)
C27 C13 C14 C3 -179.0(2)
C12 C13 C14 C33 -171.4(2)
C27 C13 C14 C33 8.9(3)
C2 C3 C14 C13 -12.9(3)
C4 C3 C14 C13 165.1(2)
C2 C3 C14 C33 159.0(2)
C4 C3 C14 C33 -23.0(3)
C12 C11 C15 C20 -69.5(3)
C2 C11 C15 C20 115.8(3)
C12 C11 C15 C16 109.3(3)
C2 C11 C15 C16 -65.4(3)
C20 C15 C16 C17 0.3(4)
C11 C15 C16 C17 -178.6(2)
C15 C16 C17 C18 -0.4(4)
C16 C17 C18 C19 0.2(5)
C17 C18 C19 C20 0.1(5)
C18 C19 C20 C15 -0.2(4)
C16 C15 C20 C19 0.0(4)
C11 C15 C20 C19 178.9(2)
C11 C12 C21 C26 103.7(3)
C13 C12 C21 C26 -72.9(3)
C11 C12 C21 C22 -73.5(3)
C13 C12 C21 C22 109.9(3)
C26 C21 C22 C23 -0.1(4)
C12 C21 C22 C23 177.2(3)
C21 C22 C23 C24 -0.8(5)
C22 C23 C24 C25 0.8(5)
C23 C24 C25 C26 0.1(5)
C24 C25 C26 C21 -0.9(5)
C22 C21 C26 C25 0.9(4)
C12 C21 C26 C25 -176.3(2)
C14 C13 C27 C32 -64.9(3)
C12 C13 C27 C32 115.4(3)
C14 C13 C27 C28 114.8(3)
C12 C13 C27 C28 -64.9(3)
C32 C27 C28 C29 -0.1(4)
C13 C27 C28 C29 -179.8(2)
C27 C28 C29 C30 1.0(5)
C28 C29 C30 C31 -1.4(5)
C29 C30 C31 C32 0.8(5)
C30 C31 C32 C27 0.2(5)
C28 C27 C32 C31 -0.5(4)
C13 C27 C32 C31 179.2(2)
C13 C14 C33 C38 -58.8(3)
C3 C14 C33 C38 129.3(3)
C13 C14 C33 C34 117.7(3)
C3 C14 C33 C34 -54.3(3)
C38 C33 C34 C35 0.1(4)
C14 C33 C34 C35 -176.5(2)
C33 C34 C35 C36 1.1(4)
C34 C35 C36 C37 -1.2(5)
C35 C36 C37 C38 0.0(5)
C34 C33 C38 C37 -1.2(4)
C14 C33 C38 C37 175.2(2)
C36 C37 C38 C33 1.2(4)
C40 N2 C39 O1 169.3(3)
C41 N2 C39 O1 -11.1(4)
C40 N2 C39 N1 -10.8(4)
C41 N2 C39 N1 168.8(2)
C1 N1 C39 O1 0.4(4)
C1 N1 C39 N2 -179.5(2)
